data_4349084
loop_
_publ_author_name
'Barman, Suman K.'
'Lloret, Francesc'
'Mukherjee, Rabindranath'

_publ_section_title
;
 A Bioinspired Dinickel(II) Hydrolase: Solvent Vapor-Induced Hydrolysis of
 Carboxyesters under Ambient Conditions.
;
_journal_issue 24
_journal_name_full 'Inorganic chemistry'
_journal_page_first 12696
_journal_page_last 12706
_journal_paper_doi 10.1021/acs.inorgchem.6b01895
_journal_volume 55
_journal_year 2016
_chemical_formula_moiety 'C34 H49 Br2 Cl N4 Ni2 O11'
_chemical_formula_sum 'C34 H49 Br2 Cl N4 Ni2 O11'
_chemical_formula_weight 1002.46
_space_group_crystal_system monoclinic
_space_group_IT_number 14
_space_group_name_Hall '-P 2yn'
_space_group_name_H-M_alt 'P 1 21/n 1'
_atom_sites_solution_hydrogens mixed
_audit_creation_method SHELXL-2016/4
_cell_angle_alpha 90.000(5)
_cell_angle_beta 90.752(5)
_cell_angle_gamma 90.000(5)
_cell_formula_units_Z 4
_cell_length_a 11.691(5)
_cell_length_b 16.065(5)
_cell_length_c 21.410(5)
_cell_measurement_reflns_used 27820
_cell_measurement_temperature 100(2)
_cell_measurement_theta_max 28.420
_cell_measurement_theta_min 2.286
_cell_volume 4021(2)
_computing_cell_refinement 'Bruker SMART'
_computing_data_collection 'Bruker SMART APEX'
_computing_data_reduction 'Bruker SAINT PLUS'
_computing_molecular_graphics 'Ortep-3 for Windows (Farrugia, 1997)'
_computing_publication_material 'WinGX publication routines (Farrugia, 1999)'
_computing_structure_refinement 'SHELXL-2016/4 (Sheldrick, 2016)'
_computing_structure_solution 'SIR97(Altomare, et. al. 1999)'
_diffrn_ambient_temperature 100(2)
_diffrn_measured_fraction_theta_full 0.999
_diffrn_measured_fraction_theta_max 0.995
_diffrn_measurement_device_type 'CCD area detector'
_diffrn_measurement_method 'phi and omega scans'
_diffrn_radiation_type MoK\a
_diffrn_radiation_wavelength 0.71073
_diffrn_reflns_av_R_equivalents 0.0664
_diffrn_reflns_av_unetI/netI 0.1232
_diffrn_reflns_Laue_measured_fraction_full 0.999
_diffrn_reflns_Laue_measured_fraction_max 0.995
_diffrn_reflns_limit_h_max 15
_diffrn_reflns_limit_h_min -15
_diffrn_reflns_limit_k_max 21
_diffrn_reflns_limit_k_min -21
_diffrn_reflns_limit_l_max 28
_diffrn_reflns_limit_l_min -26
_diffrn_reflns_number 27820
_diffrn_reflns_point_group_measured_fraction_full 0.999
_diffrn_reflns_point_group_measured_fraction_max 0.995
_diffrn_reflns_theta_full 25.242
_diffrn_reflns_theta_max 28.420
_diffrn_reflns_theta_min 2.286
_diffrn_source 'fine-focus sealed tube'
_exptl_absorpt_coefficient_mu 3.052
_exptl_absorpt_correction_T_max 0.737
_exptl_absorpt_correction_T_min 0.700
_exptl_absorpt_correction_type empirical
_exptl_absorpt_process_details SADABS
_exptl_crystal_colour green
_exptl_crystal_density_diffrn 1.656
_exptl_crystal_density_method 'not measured'
_exptl_crystal_description block
_exptl_crystal_F_000 2048
_refine_diff_density_max 0.975
_refine_diff_density_min -0.637
_refine_diff_density_rms 0.101
_refine_ls_extinction_method none
_refine_ls_goodness_of_fit_ref 0.975
_refine_ls_hydrogen_treatment mixed
_refine_ls_matrix_type full
_refine_ls_number_parameters 513
_refine_ls_number_reflns 10071
_refine_ls_number_restraints 5
_refine_ls_restrained_S_all 0.975
_refine_ls_R_factor_all 0.1602
_refine_ls_R_factor_gt 0.0577
_refine_ls_shift/su_max 0.001
_refine_ls_shift/su_mean 0.000
_refine_ls_structure_factor_coef Fsqd
_refine_ls_weighting_details 'w=1/[\s^2^(Fo^2^)+(0.0690P)^2^] where P=(Fo^2^+2Fc^2^)/3'
_refine_ls_weighting_scheme calc
_refine_ls_wR_factor_gt 0.1202
_refine_ls_wR_factor_ref 0.1522
_reflns_Friedel_coverage 0.000
_reflns_number_gt 4839
_reflns_number_total 10071
_reflns_threshold_expression 'I > 2\s(I)'
_cod_data_source_file ic6b01895_si_002.cif
_cod_data_source_block shelx_(CCDC_1496758)
_cod_original_sg_symbol_H-M 'P 21/n'
_cod_database_code 4349084
_shelx_shelxl_version_number 2016/4
_shelx_space_group_comment
;
The symmetry employed for this shelxl refinement is uniquely defined
by the following loop, which should always be used as a source of
symmetry information in preference to the above space-group names.
They are only intended as comments.
;

loop_
_space_group_symop_operation_xyz
'x, y, z'
'-x+1/2, y+1/2, -z+1/2'
'-x, -y, -z'
'x-1/2, -y-1/2, z-1/2'

loop_
_atom_site_label
_atom_site_type_symbol
_atom_site_fract_x
_atom_site_fract_y
_atom_site_fract_z
_atom_site_U_iso_or_equiv
_atom_site_adp_type
_atom_site_occupancy
_atom_site_site_symmetry_order
_atom_site_calc_flag
_atom_site_refinement_flags_posn
_atom_site_refinement_flags_adp
NI2 Ni 1.00524(5) 0.00912(4) 0.73011(3) 0.03122(17) Uani 1 1 d . .
BR2 Br 1.34849(6) -0.01988(4) 1.03093(3) 0.0599(2) Uani 1 1 d . .
BR1 Br 0.57180(6) 0.34822(4) 0.49474(3) 0.0643(2) Uani 1 1 d . .
NI1 Ni 0.86841(5) -0.04865(4) 0.58750(3) 0.03246(18) Uani 1 1 d . .
CL1 Cl 1.34813(17) 0.15432(13) 0.65533(10) 0.0777(5) Uani 1 1 d . .
O6 O 1.1783(3) 0.0371(2) 0.76853(16) 0.0465(9) Uani 1 1 d D .
O7 O 1.0426(3) 0.0964(2) 0.66318(16) 0.0399(9) Uani 1 1 d D .
O2 O 0.8984(3) 0.07596(19) 0.57221(14) 0.0361(8) Uani 1 1 d . .
O1 O 0.8636(3) -0.03432(19) 0.68345(13) 0.0325(8) Uani 1 1 d . .
O3 O 0.8903(4) -0.0544(3) 0.48756(16) 0.0417(9) Uani 1 1 d D .
O5 O 1.0958(3) -0.0832(2) 0.69018(15) 0.0409(9) Uani 1 1 d . .
N1 N 0.6925(3) -0.0282(2) 0.58013(18) 0.0359(10) Uani 1 1 d . .
O4 O 1.0393(3) -0.0778(2) 0.58969(14) 0.0397(9) Uani 1 1 d . .
N4 N 0.9204(3) 0.1057(2) 0.78046(17) 0.0368(10) Uani 1 1 d . .
N3 N 0.9802(3) -0.0597(2) 0.81084(16) 0.0309(9) Uani 1 1 d . .
N2 N 0.8207(4) -0.1813(3) 0.58519(19) 0.0440(11) Uani 1 1 d . .
C2 C 0.5792(4) -0.1090(3) 0.7858(2) 0.0422(13) Uani 1 1 d . .
C15 C 0.8569(4) 0.2179(3) 0.5567(2) 0.0375(12) Uani 1 1 d . .
H15 H 0.930671 0.231150 0.570071 0.045 Uiso 1 1 calc R U
C34 C 0.6890(4) -0.1291(3) 0.8050(2) 0.0388(12) Uani 1 1 d . .
H34 H 0.699121 -0.159364 0.841677 0.047 Uiso 1 1 calc R U
C28 C 0.8599(4) 0.0634(3) 0.8315(2) 0.0412(13) Uani 1 1 d . .
H28A H 0.788555 0.040631 0.815335 0.049 Uiso 1 1 calc R U
H28B H 0.841527 0.103752 0.863523 0.049 Uiso 1 1 calc R U
C25 C 1.1760(4) -0.0410(3) 0.8614(2) 0.0367(12) Uani 1 1 d . .
C20 C 1.2225(4) 0.0242(3) 0.8275(2) 0.0383(12) Uani 1 1 d . .
C32 C 0.7716(4) -0.0596(3) 0.7164(2) 0.0333(11) Uani 1 1 d . .
C12 C 0.6377(5) 0.1820(3) 0.5207(2) 0.0402(13) Uani 1 1 d . .
H12 H 0.562165 0.170499 0.509624 0.048 Uiso 1 1 calc R U
C11 C 0.7109(4) 0.1174(3) 0.5366(2) 0.0338(12) Uani 1 1 d . .
C4 C 0.6610(4) -0.0398(3) 0.6960(2) 0.0362(12) Uani 1 1 d . .
C3 C 0.5686(4) -0.0655(3) 0.7307(2) 0.0439(14) Uani 1 1 d . .
H3 H 0.495452 -0.052645 0.716103 0.053 Uiso 1 1 calc R U
C5 C 0.6438(4) 0.0093(3) 0.6373(2) 0.0427(13) Uani 1 1 d . .
H5A H 0.562298 0.017192 0.630465 0.051 Uiso 1 1 calc R U
H5B H 0.677628 0.063901 0.643274 0.051 Uiso 1 1 calc R U
C16 C 0.8239(4) 0.1349(3) 0.5559(2) 0.0327(12) Uani 1 1 d . .
C33 C 0.7859(4) -0.1057(3) 0.7713(2) 0.0333(11) Uani 1 1 d . .
C24 C 1.2168(4) -0.0526(3) 0.9220(2) 0.0410(13) Uani 1 1 d . .
H24 H 1.186626 -0.095071 0.946362 0.049 Uiso 1 1 calc R U
C13 C 0.6753(5) 0.2621(3) 0.5211(2) 0.0418(13) Uani 1 1 d . .
C31 C 0.9015(4) -0.1305(3) 0.7947(2) 0.0386(13) Uani 1 1 d . .
H31A H 0.937592 -0.164513 0.763187 0.046 Uiso 1 1 calc R U
H31B H 0.892426 -0.164751 0.831647 0.046 Uiso 1 1 calc R U
C10 C 0.6670(4) 0.0301(3) 0.5275(2) 0.0414(13) Uani 1 1 d . .
H10A H 0.584761 0.032421 0.521211 0.050 Uiso 1 1 calc R U
H10B H 0.699879 0.007507 0.489774 0.050 Uiso 1 1 calc R U
C26 C 1.0888(4) -0.0990(3) 0.8344(2) 0.0385(12) Uani 1 1 d . .
H26A H 1.069431 -0.139555 0.866133 0.046 Uiso 1 1 calc R U
H26B H 1.123348 -0.128989 0.800165 0.046 Uiso 1 1 calc R U
C17 C 1.1044(4) -0.1021(3) 0.6343(2) 0.0384(12) Uani 1 1 d . .
C21 C 1.3070(5) 0.0741(3) 0.8518(2) 0.0470(14) Uani 1 1 d . .
H21 H 1.337498 0.116880 0.827927 0.056 Uiso 1 1 calc R U
C23 C 1.3004(4) -0.0028(3) 0.9463(2) 0.0424(13) Uani 1 1 d . .
C14 C 0.7847(5) 0.2813(3) 0.5384(2) 0.0417(13) Uani 1 1 d . .
H14 H 0.810125 0.336186 0.537923 0.050 Uiso 1 1 calc R U
C22 C 1.3471(5) 0.0603(4) 0.9126(3) 0.0506(15) Uani 1 1 d . .
H22 H 1.404573 0.093525 0.929772 0.061 Uiso 1 1 calc R U
C6 C 0.6378(5) -0.1091(3) 0.5650(3) 0.0530(15) Uani 1 1 d . .
H6A H 0.638624 -0.117384 0.520136 0.064 Uiso 1 1 calc R U
H6B H 0.558603 -0.107625 0.577856 0.064 Uiso 1 1 calc R U
C7 C 0.6964(5) -0.1810(4) 0.5962(3) 0.0555(16) Uani 1 1 d . .
H7A H 0.683043 -0.178550 0.640753 0.067 Uiso 1 1 calc R U
H7B H 0.663583 -0.232567 0.580528 0.067 Uiso 1 1 calc R U
C30 C 0.8381(5) 0.1514(3) 0.7398(3) 0.0531(15) Uani 1 1 d . .
H30A H 0.783147 0.113125 0.722611 0.080 Uiso 1 1 calc R U
H30B H 0.878535 0.177982 0.706547 0.080 Uiso 1 1 calc R U
H30C H 0.799397 0.192826 0.764034 0.080 Uiso 1 1 calc R U
C1 C 0.4780(5) -0.1352(4) 0.8233(3) 0.0597(17) Uani 1 1 d . .
H1A H 0.466171 -0.194048 0.818483 0.090 Uiso 1 1 calc R U
H1B H 0.411212 -0.105907 0.808766 0.090 Uiso 1 1 calc R U
H1C H 0.491754 -0.122590 0.866535 0.090 Uiso 1 1 calc R U
C27 C 0.9293(4) -0.0051(3) 0.8599(2) 0.0383(12) Uani 1 1 d . .
H27A H 0.881137 -0.038314 0.886786 0.046 Uiso 1 1 calc R U
H27B H 0.990097 0.018689 0.885513 0.046 Uiso 1 1 calc R U
C29 C 1.0038(5) 0.1671(3) 0.8053(3) 0.0539(16) Uani 1 1 d . .
H29A H 0.963687 0.211164 0.825897 0.081 Uiso 1 1 calc R U
H29B H 1.047231 0.189643 0.771542 0.081 Uiso 1 1 calc R U
H29C H 1.054531 0.140186 0.834590 0.081 Uiso 1 1 calc R U
C18 C 1.2001(6) -0.1593(4) 0.6174(3) 0.076(2) Uani 1 1 d . .
H18A H 1.167289 -0.213929 0.610008 0.091 Uiso 1 1 calc R U
H18B H 1.230496 -0.140241 0.577989 0.091 Uiso 1 1 calc R U
O8 O 1.3146(7) 0.0753(4) 0.6600(6) 0.259(6) Uani 1 1 d . .
O11 O 1.2616(8) 0.2051(6) 0.6461(7) 0.291(7) Uani 1 1 d . .
C19 C 1.2924(8) -0.1694(6) 0.6587(4) 0.149(5) Uani 1 1 d . .
H19A H 1.303172 -0.119290 0.682485 0.223 Uiso 1 1 calc R U
H19B H 1.360306 -0.181060 0.635566 0.223 Uiso 1 1 calc R U
H19C H 1.277165 -0.214855 0.686523 0.223 Uiso 1 1 calc R U
C9 C 0.8771(6) -0.2316(3) 0.6336(3) 0.0647(18) Uani 1 1 d . .
H9A H 0.862128 -0.208065 0.673865 0.097 Uiso 1 1 calc R U
H9B H 0.958094 -0.232135 0.626702 0.097 Uiso 1 1 calc R U
H9C H 0.848139 -0.287435 0.631857 0.097 Uiso 1 1 calc R U
C8 C 0.8487(6) -0.2211(3) 0.5248(3) 0.074(2) Uani 1 1 d . .
H8A H 0.825271 -0.278380 0.525441 0.111 Uiso 1 1 calc R U
H8B H 0.929713 -0.218083 0.518291 0.111 Uiso 1 1 calc R U
H8C H 0.809308 -0.192661 0.491438 0.111 Uiso 1 1 calc R U
O10 O 1.4244(9) 0.1662(6) 0.6206(7) 0.311(8) Uani 1 1 d . .
O9 O 1.378(2) 0.1721(7) 0.7074(5) 0.435(14) Uani 1 1 d . .
H102 H 0.893(6) -0.0016(14) 0.483(3) 0.09(3) Uiso 1 1 d D .
H101 H 0.959(3) -0.069(4) 0.475(3) 0.10(3) Uiso 1 1 d D .
H103 H 0.989(4) 0.108(4) 0.637(2) 0.09(2) Uiso 1 1 d D .
H104 H 1.110(2) 0.103(4) 0.652(3) 0.08(2) Uiso 1 1 d D .
H100 H 1.217(4) 0.072(3) 0.749(2) 0.08(2) Uiso 1 1 d D .

loop_
_atom_site_aniso_label
_atom_site_aniso_U_11
_atom_site_aniso_U_22
_atom_site_aniso_U_33
_atom_site_aniso_U_23
_atom_site_aniso_U_13
_atom_site_aniso_U_12
NI2 0.0324(4) 0.0354(4) 0.0258(3) 0.0007(3) 0.0003(3) -0.0011(3)
BR2 0.0672(4) 0.0688(4) 0.0433(3) 0.0063(3) -0.0181(3) 0.0002(3)
BR1 0.0734(5) 0.0581(4) 0.0614(4) 0.0035(3) -0.0050(3) 0.0238(3)
NI1 0.0352(4) 0.0347(4) 0.0275(3) 0.0030(3) -0.0008(3) -0.0056(3)
CL1 0.0631(12) 0.0860(14) 0.0843(14) 0.0125(11) 0.0105(10) -0.0181(11)
O6 0.046(2) 0.060(3) 0.033(2) 0.0137(19) -0.0041(17) -0.009(2)
O7 0.041(2) 0.046(2) 0.032(2) 0.0068(17) -0.0031(19) -0.013(2)
O2 0.036(2) 0.0343(19) 0.0373(19) 0.0025(15) -0.0056(16) -0.0056(16)
O1 0.0282(18) 0.040(2) 0.0295(18) 0.0025(15) -0.0014(15) -0.0036(16)
O3 0.050(3) 0.042(2) 0.033(2) 0.0020(18) 0.0015(18) -0.008(2)
O5 0.043(2) 0.049(2) 0.0309(19) -0.0045(16) 0.0020(16) 0.0090(18)
N1 0.037(2) 0.035(2) 0.035(2) 0.0053(19) -0.0095(19) -0.008(2)
O4 0.042(2) 0.049(2) 0.0292(18) 0.0041(16) -0.0004(16) 0.0040(17)
N4 0.046(3) 0.035(2) 0.029(2) 0.0004(19) 0.002(2) 0.004(2)
N3 0.034(2) 0.032(2) 0.027(2) 0.0017(18) 0.0001(18) 0.0000(19)
N2 0.052(3) 0.039(3) 0.041(3) 0.001(2) 0.001(2) -0.009(2)
C2 0.038(3) 0.049(3) 0.040(3) 0.006(3) 0.012(3) -0.006(3)
C15 0.039(3) 0.039(3) 0.034(3) -0.001(2) 0.001(2) -0.005(3)
C34 0.045(3) 0.035(3) 0.036(3) 0.003(2) 0.009(3) -0.001(3)
C28 0.040(3) 0.044(3) 0.039(3) -0.005(3) 0.007(2) 0.007(3)
C25 0.032(3) 0.039(3) 0.039(3) -0.002(2) -0.007(2) 0.006(2)
C20 0.039(3) 0.048(3) 0.029(3) 0.007(2) 0.002(2) 0.002(3)
C32 0.036(3) 0.035(3) 0.029(3) 0.001(2) 0.001(2) -0.004(2)
C12 0.039(3) 0.052(4) 0.030(3) 0.004(3) -0.001(2) 0.000(3)
C11 0.036(3) 0.039(3) 0.026(3) 0.009(2) -0.002(2) -0.004(3)
C4 0.034(3) 0.043(3) 0.031(3) 0.005(2) 0.002(2) -0.007(2)
C3 0.024(3) 0.059(4) 0.049(3) 0.004(3) 0.002(2) 0.002(3)
C5 0.034(3) 0.053(4) 0.041(3) 0.005(3) -0.002(2) 0.002(3)
C16 0.040(3) 0.036(3) 0.022(2) 0.002(2) 0.000(2) 0.003(3)
C33 0.037(3) 0.032(3) 0.031(3) 0.001(2) 0.002(2) 0.002(2)
C24 0.039(3) 0.047(3) 0.037(3) 0.006(3) 0.002(2) 0.006(3)
C13 0.050(4) 0.044(3) 0.032(3) 0.000(2) 0.002(3) 0.009(3)
C31 0.045(3) 0.038(3) 0.033(3) 0.007(2) 0.001(2) 0.001(3)
C10 0.033(3) 0.051(3) 0.040(3) 0.010(3) -0.009(2) -0.007(3)
C26 0.042(3) 0.041(3) 0.032(3) 0.004(2) -0.003(2) 0.009(3)
C17 0.038(3) 0.045(3) 0.033(3) 0.003(3) 0.006(3) 0.000(3)
C21 0.046(3) 0.050(4) 0.045(3) 0.011(3) -0.004(3) -0.006(3)
C23 0.038(3) 0.050(4) 0.039(3) 0.001(3) -0.007(2) 0.005(3)
C14 0.058(4) 0.035(3) 0.032(3) 0.003(2) -0.001(3) -0.002(3)
C22 0.045(3) 0.056(4) 0.050(3) 0.002(3) -0.013(3) -0.006(3)
C6 0.051(4) 0.058(4) 0.049(3) 0.012(3) -0.011(3) -0.018(3)
C7 0.055(4) 0.051(4) 0.061(4) -0.001(3) 0.000(3) -0.019(3)
C30 0.059(4) 0.046(3) 0.055(4) 0.004(3) 0.008(3) 0.010(3)
C1 0.040(3) 0.077(4) 0.062(4) 0.016(3) 0.016(3) -0.003(3)
C27 0.043(3) 0.041(3) 0.031(3) -0.002(2) 0.003(2) 0.003(3)
C29 0.061(4) 0.044(3) 0.056(4) -0.017(3) 0.002(3) -0.009(3)
C18 0.071(5) 0.109(6) 0.046(4) -0.003(4) 0.001(3) 0.054(4)
O8 0.186(9) 0.080(5) 0.514(18) -0.015(8) 0.111(10) -0.052(5)
O11 0.133(8) 0.210(10) 0.53(2) -0.122(12) -0.083(10) 0.069(8)
C19 0.114(8) 0.216(11) 0.115(7) -0.070(7) -0.047(6) 0.108(8)
C9 0.083(5) 0.037(3) 0.074(4) -0.001(3) 0.000(4) -0.008(3)
C8 0.125(6) 0.038(4) 0.059(4) -0.007(3) 0.017(4) -0.016(4)
O10 0.216(10) 0.282(12) 0.441(18) 0.176(12) 0.253(12) 0.052(8)
O9 0.93(4) 0.209(12) 0.155(10) 0.027(8) -0.242(17) -0.042(16)

loop_
_atom_type_symbol
_atom_type_description
_atom_type_scat_dispersion_real
_atom_type_scat_dispersion_imag
_atom_type_scat_source
C C 0.0033 0.0016 'International Tables Vol C Tables 4.2.6.8 and 6.1.1.4'
H H 0.0000 0.0000 'International Tables Vol C Tables 4.2.6.8 and 6.1.1.4'
N N 0.0061 0.0033 'International Tables Vol C Tables 4.2.6.8 and 6.1.1.4'
O O 0.0106 0.0060 'International Tables Vol C Tables 4.2.6.8 and 6.1.1.4'
Cl Cl 0.1484 0.1585 'International Tables Vol C Tables 4.2.6.8 and 6.1.1.4'
Ni Ni 0.3393 1.1124 'International Tables Vol C Tables 4.2.6.8 and 6.1.1.4'
Br Br -0.2901 2.4595 'International Tables Vol C Tables 4.2.6.8 and 6.1.1.4'

loop_
_geom_angle_atom_site_label_1
_geom_angle_atom_site_label_2
_geom_angle_atom_site_label_3
_geom_angle
O5 NI2 O1 88.18(13)
O5 NI2 O7 95.07(15)
O1 NI2 O7 94.04(14)
O5 NI2 N3 92.39(14)
O1 NI2 N3 95.88(14)
O7 NI2 N3 167.76(15)
O5 NI2 N4 174.22(14)
O1 NI2 N4 96.66(14)
O7 NI2 N4 87.76(16)
N3 NI2 N4 84.00(15)
O5 NI2 O6 79.94(14)
O1 NI2 O6 167.99(13)
O7 NI2 O6 85.35(15)
N3 NI2 O6 86.42(14)
N4 NI2 O6 95.30(15)
O4 NI1 O2 93.27(13)
O4 NI1 O1 92.39(12)
O2 NI1 O1 93.24(12)
O4 NI1 N1 174.93(14)
O2 NI1 N1 90.27(14)
O1 NI1 N1 91.03(14)
O4 NI1 O3 83.39(14)
O2 NI1 O3 82.05(14)
O1 NI1 O3 173.46(13)
N1 NI1 O3 93.52(15)
O4 NI1 N2 91.51(15)
O2 NI1 N2 168.61(14)
O1 NI1 N2 96.88(14)
N1 NI1 N2 84.36(16)
O3 NI1 N2 88.25(15)
O10 CL1 O9 109.3(12)
O10 CL1 O11 112.9(8)
O9 CL1 O11 102.1(10)
O10 CL1 O8 115.2(7)
O9 CL1 O8 103.9(8)
O11 CL1 O8 112.1(6)
C20 O6 NI2 129.8(3)
C16 O2 NI1 128.4(3)
C32 O1 NI2 119.4(3)
C32 O1 NI1 121.0(3)
NI2 O1 NI1 119.39(15)
C17 O5 NI2 129.6(3)
C6 N1 C5 111.5(4)
C6 N1 C10 107.7(4)
C5 N1 C10 107.0(4)
C6 N1 NI1 107.4(3)
C5 N1 NI1 113.0(3)
C10 N1 NI1 110.1(3)
C17 O4 NI1 131.2(3)
C28 N4 C29 111.2(4)
C28 N4 C30 110.4(4)
C29 N4 C30 107.4(4)
C28 N4 NI2 105.6(3)
C29 N4 NI2 110.9(3)
C30 N4 NI2 111.4(3)
C31 N3 C27 111.0(4)
C31 N3 C26 105.8(3)
C27 N3 C26 110.6(4)
C31 N3 NI2 107.8(3)
C27 N3 NI2 109.5(3)
C26 N3 NI2 112.1(3)
C9 N2 C7 108.9(4)
C9 N2 C8 106.1(4)
C7 N2 C8 111.7(5)
C9 N2 NI1 114.0(3)
C7 N2 NI1 104.1(3)
C8 N2 NI1 112.2(3)
C3 C2 C34 116.6(5)
C3 C2 C1 122.6(5)
C34 C2 C1 120.8(5)
C14 C15 C16 122.6(5)
C2 C34 C33 122.6(5)
N4 C28 C27 112.2(4)
C20 C25 C24 117.2(5)
C20 C25 C26 122.7(4)
C24 C25 C26 120.1(5)
C21 C20 O6 121.4(5)
C21 C20 C25 122.0(5)
O6 C20 C25 116.6(5)
O1 C32 C4 120.4(4)
O1 C32 C33 120.6(4)
C4 C32 C33 118.9(4)
C13 C12 C11 120.6(5)
C12 C11 C16 119.8(5)
C12 C11 C10 117.3(4)
C16 C11 C10 122.8(4)
C3 C4 C32 119.4(4)
C3 C4 C5 120.8(5)
C32 C4 C5 119.8(4)
C2 C3 C4 123.4(5)
N1 C5 C4 115.4(4)
O2 C16 C15 120.0(4)
O2 C16 C11 122.9(4)
C15 C16 C11 117.1(5)
C32 C33 C34 119.1(5)
C32 C33 C31 121.5(4)
C34 C33 C31 119.4(4)
C23 C24 C25 120.9(5)
C12 C13 C14 121.2(5)
C12 C13 BR1 118.5(4)
C14 C13 BR1 120.2(4)
C33 C31 N3 115.2(4)
N1 C10 C11 115.0(4)
C25 C26 N3 116.0(4)
O5 C17 O4 126.4(5)
O5 C17 C18 117.0(5)
O4 C17 C18 116.6(5)
C20 C21 C22 119.5(5)
C24 C23 C22 121.8(5)
C24 C23 BR2 118.6(4)
C22 C23 BR2 119.6(4)
C13 C14 C15 118.6(5)
C23 C22 C21 118.7(5)
N1 C6 C7 112.8(4)
N2 C7 C6 112.2(5)
C28 C27 N3 111.4(4)
C19 C18 C17 119.5(6)

loop_
_geom_bond_atom_site_label_1
_geom_bond_atom_site_label_2
_geom_bond_distance
NI2 O5 2.019(3)
NI2 O1 2.045(3)
NI2 O7 2.056(4)
NI2 N3 2.076(4)
NI2 N4 2.140(4)
NI2 O6 2.220(4)
BR2 C23 1.910(5)
BR1 C13 1.918(5)
NI1 O4 2.052(3)
NI1 O2 2.059(3)
NI1 O1 2.069(3)
NI1 N1 2.087(4)
NI1 O3 2.160(4)
NI1 N2 2.203(4)
CL1 O10 1.184(7)
CL1 O9 1.199(9)
CL1 O11 1.313(9)
CL1 O8 1.333(7)
O6 C20 1.375(6)
O2 C16 1.331(5)
O1 C32 1.356(5)
O5 C17 1.239(5)
N1 C6 1.483(6)
N1 C5 1.484(6)
N1 C10 1.491(6)
O4 C17 1.275(5)
N4 C28 1.476(6)
N4 C29 1.480(6)
N4 C30 1.484(6)
N3 C31 1.499(6)
N3 C27 1.499(6)
N3 C26 1.500(6)
N2 C9 1.463(7)
N2 C7 1.475(7)
N2 C8 1.484(6)
C2 C3 1.375(7)
C2 C34 1.381(7)
C2 C1 1.499(7)
C15 C14 1.376(7)
C15 C16 1.387(6)
C34 C33 1.401(7)
C28 C27 1.492(7)
C25 C20 1.388(7)
C25 C24 1.391(6)
C25 C26 1.492(7)
C20 C21 1.370(7)
C32 C4 1.397(6)
C32 C33 1.398(6)
C12 C13 1.360(7)
C12 C11 1.385(7)
C11 C16 1.407(6)
C11 C10 1.505(7)
C4 C3 1.382(7)
C4 C5 1.496(7)
C33 C31 1.490(6)
C24 C23 1.361(7)
C13 C14 1.363(7)
C17 C18 1.496(7)
C21 C22 1.395(7)
C23 C22 1.363(7)
C6 C7 1.495(7)
C18 C19 1.395(9)
